data_7028698
loop_
_publ_author_name
'Singh, Vikram'
'Chauhan, Ratna'
'Gupta, Ajit N.'
'Kumar, Vinod'
'Drew, Michael G. B.'
'Bahadur, Lal'
'Singh, Nanhai'

_publ_section_title
;
 Photosensitizing activity of ferrocenyl bearing Ni(ii) and Cu(ii)
 dithiocarbamates in dye sensitized TiO2 solar cells.
;
_journal_issue 12
_journal_name_full 'Dalton transactions (Cambridge, England : 2003)'
_journal_page_first 4752
_journal_page_last 4761
_journal_paper_doi 10.1039/c3dt52142g
_journal_volume 43
_journal_year 2014
_chemical_formula_sum 'C10.46 H9.85 Cu0.31 Fe0.62 N0.62 O0.62 S1.23'
_chemical_formula_weight 247.41
_chemical_name_systematic
;
?
;
_space_group_IT_number 86
_symmetry_space_group_name_Hall '-P 4bc'
_symmetry_space_group_name_H-M 'P 42/n :2'
_atom_sites_solution_hydrogens geom
_atom_sites_solution_primary direct
_atom_sites_solution_secondary difmap
_audit_creation_method SHELXL-97
_cell_angle_alpha 90.00
_cell_angle_beta 90.00
_cell_angle_gamma 90.00
_cell_formula_units_Z 13
_cell_length_a 23.6577(12)
_cell_length_b 23.6577(12)
_cell_length_c 5.8825(4)
_cell_measurement_temperature 293(2)
_cell_volume 3292.4(3)
_computing_structure_refinement 'SHELXL-97 (Sheldrick, 1997)'
_diffrn_ambient_temperature 293(2)
_diffrn_measured_fraction_theta_full 0.998
_diffrn_measured_fraction_theta_max 0.864
_diffrn_radiation_monochromator graphite
_diffrn_radiation_source 'fine-focus sealed tube'
_diffrn_radiation_type MoK\a
_diffrn_radiation_wavelength 0.71073
_diffrn_reflns_av_R_equivalents 0.1005
_diffrn_reflns_av_sigmaI/netI 0.2010
_diffrn_reflns_limit_h_max 32
_diffrn_reflns_limit_h_min -16
_diffrn_reflns_limit_k_max 30
_diffrn_reflns_limit_k_min -19
_diffrn_reflns_limit_l_max 7
_diffrn_reflns_limit_l_min -4
_diffrn_reflns_number 8168
_diffrn_reflns_theta_full 25.00
_diffrn_reflns_theta_max 29.06
_diffrn_reflns_theta_min 3.44
_exptl_absorpt_coefficient_mu 1.798
_exptl_absorpt_correction_type none
_exptl_crystal_density_diffrn 1.622
_exptl_crystal_density_method 'not measured'
_exptl_crystal_F_000 1644
_refine_diff_density_max 0.433
_refine_diff_density_min -0.405
_refine_diff_density_rms 0.089
_refine_ls_extinction_method none
_refine_ls_goodness_of_fit_ref 0.968
_refine_ls_hydrogen_treatment mixed
_refine_ls_matrix_type full
_refine_ls_number_parameters 229
_refine_ls_number_reflns 3798
_refine_ls_number_restraints 0
_refine_ls_restrained_S_all 0.968
_refine_ls_R_factor_all 0.2254
_refine_ls_R_factor_gt 0.0813
_refine_ls_shift/su_max 0.000
_refine_ls_shift/su_mean 0.000
_refine_ls_structure_factor_coef Fsqd
_refine_ls_weighting_details 'calc w=1/[\s^2^(Fo^2^)+(0.0115P)^2^+0.0000P] where P=(Fo^2^+2Fc^2^)/3'
_refine_ls_weighting_scheme calc
_refine_ls_wR_factor_gt 0.0876
_refine_ls_wR_factor_ref 0.1256
_reflns_number_gt 1462
_reflns_number_total 3798
_reflns_threshold_expression >2sigma(I)
_cod_data_source_file c3dt52142g.txt
_cod_data_source_block rvssk-14
_cod_database_code 7028698

loop_
_symmetry_equiv_pos_as_xyz
'x, y, z'
'-x+1/2, -y+1/2, z'
'-y, x+1/2, z+1/2'
'y+1/2, -x, z+1/2'
'-x, -y, -z'
'x-1/2, y-1/2, -z'
'y, -x-1/2, -z-1/2'
'-y-1/2, x, -z-1/2'

loop_
_atom_site_label
_atom_site_type_symbol
_atom_site_fract_x
_atom_site_fract_y
_atom_site_fract_z
_atom_site_U_iso_or_equiv
_atom_site_adp_type
_atom_site_occupancy
_atom_site_symmetry_multiplicity
_atom_site_calc_flag
_atom_site_refinement_flags
C17 C 0.8476(6) 0.2688(7) 0.798(3) 0.133(6) Uani 1 1 d .
H17 H 0.8260 0.2404 0.8643 0.160 Uiso 1 1 calc R
C16 C 0.8595(7) 0.2691(7) 0.584(3) 0.137(7) Uani 1 1 d .
H16 H 0.8498 0.2424 0.4749 0.165 Uiso 1 1 calc R
C003 H 1.158(3) 0.249(3) 1.206(9) 0.03(2) Uiso 1 1 d .
C004 H 1.130(3) 0.148(3) 1.202(9) 0.06(2) Uiso 1 1 d .
C005 H 1.146(4) 0.281(3) 0.826(13) 0.06(3) Uiso 1 1 d .
C006 H 1.089(3) 0.135(3) 0.823(10) 0.05(3) Uiso 1 1 d .
C007 H 0.970(3) 0.239(3) 0.762(9) 0.05(2) Uiso 1 1 d .
C008 H 1.012(3) 0.200(3) 1.393(10) 0.06(3) Uiso 1 1 d .
Fe1 Fe 1.06319(4) 0.22726(4) 1.01799(16) 0.0419(3) Uani 1 1 d .
Cu1 Cu 1.0000 0.5000 1.5000 0.0483(4) Uani 1 2 d S
S2 S 0.93351(9) 0.47915(9) 1.2256(3) 0.0532(6) Uani 1 1 d .
S1 S 1.03800(9) 0.42384(9) 1.3225(3) 0.0558(6) Uani 1 1 d .
N1 N 0.9713(2) 0.3903(2) 0.9855(9) 0.0380(14) Uani 1 1 d .
C3 C 1.0066(3) 0.2917(3) 1.0211(12) 0.0378(18) Uani 1 1 d .
C14 C 0.8949(4) 0.3441(4) 0.7605(17) 0.058(2) Uani 1 1 d .
C1 C 0.9794(3) 0.4263(3) 1.1548(11) 0.0383(19) Uani 1 1 d .
C12 C 1.1372(5) 0.2544(5) 0.880(2) 0.079(4) Uani 1 1 d .
C5 C 1.0051(4) 0.2171(4) 1.2704(16) 0.059(3) Uani 1 1 d .
O1 O 0.8685(3) 0.3120(3) 0.9177(12) 0.098(2) Uani 1 1 d .
C4 C 1.0208(3) 0.2746(3) 1.2480(11) 0.044(2) Uani 1 1 d .
H4 H 1.0372 0.2971 1.3597 0.053 Uiso 1 1 calc R
C2 C 1.0149(3) 0.3484(3) 0.9192(10) 0.043(2) Uani 1 1 d .
H2A H 1.0149 0.3447 0.7549 0.052 Uiso 1 1 calc R
H2B H 1.0517 0.3625 0.9642 0.052 Uiso 1 1 calc R
C6 C 0.9833(3) 0.1990(3) 1.0660(14) 0.054(2) Uani 1 1 d .
H6 H 0.9708 0.1625 1.0350 0.065 Uiso 1 1 calc R
C10 C 1.1078(4) 0.1643(4) 0.8703(18) 0.056(3) Uani 1 1 d .
C13 C 0.9210(3) 0.3961(3) 0.8377(12) 0.056(2) Uani 1 1 d .
H13A H 0.8927 0.4178 0.9195 0.067 Uiso 1 1 calc R
H13B H 0.9317 0.4179 0.7050 0.067 Uiso 1 1 calc R
C8 C 1.1481(4) 0.2307(4) 1.0870(19) 0.070(3) Uani 1 1 d .
C7 C 0.9830(3) 0.2441(3) 0.9127(14) 0.046(2) Uani 1 1 d .
C9 C 1.1304(4) 0.1756(4) 1.0816(16) 0.051(2) Uani 1 1 d .
C15 C 0.8911(4) 0.3204(5) 0.5538(17) 0.081(3) Uani 1 1 d .
H15 H 0.9059 0.3344 0.4185 0.097 Uiso 1 1 calc R
C11 C 1.1120(4) 0.2141(5) 0.7379(14) 0.070(3) Uani 1 1 d .
H11 H 1.1005 0.2190 0.5881 0.084 Uiso 1 1 calc R

loop_
_atom_site_aniso_label
_atom_site_aniso_U_11
_atom_site_aniso_U_22
_atom_site_aniso_U_33
_atom_site_aniso_U_23
_atom_site_aniso_U_13
_atom_site_aniso_U_12
C17 0.057(9) 0.073(10) 0.27(2) -0.012(15) -0.031(14) -0.003(8)
C16 0.102(13) 0.080(10) 0.229(18) -0.051(14) -0.084(14) 0.011(9)
Fe1 0.0441(7) 0.0332(6) 0.0486(6) -0.0018(6) 0.0065(6) 0.0044(6)
Cu1 0.0524(9) 0.0338(8) 0.0587(8) -0.0025(7) 0.0038(8) 0.0035(7)
S2 0.0503(14) 0.0439(14) 0.0654(13) -0.0080(11) 0.0006(12) 0.0137(12)
S1 0.0536(15) 0.0444(14) 0.0694(13) -0.0136(11) -0.0110(12) 0.0132(13)
N1 0.040(4) 0.028(3) 0.047(4) -0.001(3) -0.005(4) 0.008(3)
C3 0.042(5) 0.025(4) 0.047(5) -0.005(4) 0.013(4) 0.003(4)
C14 0.039(6) 0.068(7) 0.067(6) -0.004(6) -0.003(5) 0.006(5)
C1 0.043(5) 0.029(4) 0.043(4) 0.005(4) 0.007(4) -0.003(4)
C12 0.055(8) 0.061(9) 0.122(11) 0.033(8) 0.035(7) 0.006(7)
C5 0.077(7) 0.054(7) 0.047(6) 0.003(5) 0.014(6) 0.016(6)
O1 0.047(5) 0.088(6) 0.157(7) 0.026(6) 0.023(5) -0.003(4)
C4 0.059(6) 0.041(5) 0.032(4) -0.005(4) 0.009(4) 0.006(5)
C2 0.046(5) 0.040(5) 0.042(4) -0.009(4) 0.002(4) 0.008(5)
C6 0.053(6) 0.034(5) 0.076(6) -0.011(5) 0.021(5) -0.002(5)
C10 0.036(6) 0.050(7) 0.081(7) -0.021(6) 0.003(5) -0.002(6)
C13 0.060(6) 0.049(6) 0.060(5) -0.004(5) -0.008(5) 0.013(5)
C8 0.060(7) 0.057(7) 0.093(8) -0.026(7) -0.015(7) -0.008(6)
C7 0.042(5) 0.045(6) 0.050(5) -0.011(5) -0.003(4) 0.011(5)
C9 0.043(5) 0.037(6) 0.074(7) 0.010(5) 0.001(5) 0.001(5)
C15 0.073(8) 0.088(8) 0.081(8) -0.004(7) -0.026(6) 0.019(7)
C11 0.050(6) 0.108(9) 0.052(6) 0.008(6) 0.014(5) 0.029(7)

loop_
_atom_type_symbol
_atom_type_description
_atom_type_scat_dispersion_real
_atom_type_scat_dispersion_imag
_atom_type_scat_source
C C 0.0033 0.0016 'International Tables Vol C Tables 4.2.6.8 and 6.1.1.4'
H H 0.0000 0.0000 'International Tables Vol C Tables 4.2.6.8 and 6.1.1.4'
O O 0.0106 0.0060 'International Tables Vol C Tables 4.2.6.8 and 6.1.1.4'
S S 0.1246 0.1234 'International Tables Vol C Tables 4.2.6.8 and 6.1.1.4'
Cu Cu 0.3201 1.2651 'International Tables Vol C Tables 4.2.6.8 and 6.1.1.4'
Fe Fe 0.3463 0.8444 'International Tables Vol C Tables 4.2.6.8 and 6.1.1.4'
N N 0.0061 0.0033 'International Tables Vol C Tables 4.2.6.8 and 6.1.1.4'

loop_
_geom_angle_atom_site_label_1
_geom_angle_atom_site_label_2
_geom_angle_atom_site_label_3
_geom_angle
_geom_angle_site_symmetry_1
_geom_angle_site_symmetry_3
C16 C17 O1 115.4(19) . .
C16 C17 H17 122.3 . .
O1 C17 H17 122.3 . .
C17 C16 C15 103.9(16) . .
C17 C16 H16 128.1 . .
C15 C16 H16 128.1 . .
C10 Fe1 C4 162.6(4) . .
C10 Fe1 C6 107.6(3) . .
C4 Fe1 C6 68.1(3) . .
C10 Fe1 C3 154.4(4) . .
C4 Fe1 C3 41.5(2) . .
C6 Fe1 C3 68.4(3) . .
C10 Fe1 C12 67.2(4) . .
C4 Fe1 C12 121.2(4) . .
C6 Fe1 C12 164.5(5) . .
C3 Fe1 C12 109.5(4) . .
C10 Fe1 C7 120.0(4) . .
C4 Fe1 C7 68.5(3) . .
C6 Fe1 C7 40.3(3) . .
C3 Fe1 C7 40.6(3) . .
C12 Fe1 C7 128.3(4) . .
C10 Fe1 C11 40.9(3) . .
C4 Fe1 C11 155.1(4) . .
C6 Fe1 C11 126.3(4) . .
C3 Fe1 C11 119.8(3) . .
C12 Fe1 C11 40.3(4) . .
C7 Fe1 C11 108.2(3) . .
C10 Fe1 C5 125.3(4) . .
C4 Fe1 C5 40.8(3) . .
C6 Fe1 C5 39.6(3) . .
C3 Fe1 C5 68.7(3) . .
C12 Fe1 C5 155.3(5) . .
C7 Fe1 C5 67.4(3) . .
C11 Fe1 C5 162.6(5) . .
C10 Fe1 C9 39.7(3) . .
C4 Fe1 C9 126.6(3) . .
C6 Fe1 C9 120.2(3) . .
C3 Fe1 C9 164.3(3) . .
C12 Fe1 C9 65.9(4) . .
C7 Fe1 C9 154.1(4) . .
C11 Fe1 C9 67.3(3) . .
C5 Fe1 C9 108.8(4) . .
C10 Fe1 C8 66.6(4) . .
C4 Fe1 C8 109.3(3) . .
C6 Fe1 C8 154.1(4) . .
C3 Fe1 C8 127.9(4) . .
C12 Fe1 C8 39.0(4) . .
C7 Fe1 C8 164.9(4) . .
C11 Fe1 C8 67.1(4) . .
C5 Fe1 C8 121.4(4) . .
C9 Fe1 C8 39.1(3) . .
S1 Cu1 S1 180.0 5_768 .
S1 Cu1 S2 102.81(7) 5_768 .
S1 Cu1 S2 77.19(7) . .
S1 Cu1 S2 77.19(7) 5_768 5_768
S1 Cu1 S2 102.81(7) . 5_768
S2 Cu1 S2 180.0 . 5_768
C1 S2 Cu1 83.9(3) . .
C1 S1 Cu1 85.2(2) . .
C1 N1 C13 119.9(6) . .
C1 N1 C2 121.9(6) . .
C13 N1 C2 117.8(5) . .
C7 C3 C4 106.8(6) . .
C7 C3 C2 126.4(7) . .
C4 C3 C2 126.9(6) . .
C7 C3 Fe1 69.9(4) . .
C4 C3 Fe1 69.1(4) . .
C2 C3 Fe1 126.1(5) . .
C15 C14 O1 110.8(9) . .
C15 C14 C13 131.8(10) . .
O1 C14 C13 117.4(9) . .
N1 C1 S1 122.0(6) . .
N1 C1 S2 124.3(6) . .
S1 C1 S2 113.7(4) . .
C8 C12 C11 109.4(10) . .
C8 C12 Fe1 71.2(6) . .
C11 C12 Fe1 69.9(6) . .
C8 C12 C005 133(7) . .
C11 C12 C005 117(7) . .
Fe1 C12 C005 134(7) . .
C6 C5 C4 108.5(8) . .
C6 C5 Fe1 69.7(5) . .
C4 C5 Fe1 69.1(5) . .
C6 C5 C008 132(5) . .
C4 C5 C008 120(5) . .
Fe1 C5 C008 123(5) . .
C17 O1 C14 103.9(11) . .
C5 C4 C3 107.2(7) . .
C5 C4 Fe1 70.1(5) . .
C3 C4 Fe1 69.5(4) . .
C5 C4 H4 126.4 . .
C3 C4 H4 126.4 . .
Fe1 C4 H4 125.6 . .
C3 C2 N1 114.0(5) . .
C3 C2 H2A 108.8 . .
N1 C2 H2A 108.8 . .
C3 C2 H2B 108.8 . .
N1 C2 H2B 108.8 . .
H2A C2 H2B 107.7 . .
C5 C6 C7 109.1(8) . .
C5 C6 Fe1 70.7(5) . .
C7 C6 Fe1 70.3(5) . .
C5 C6 H6 125.5 . .
C7 C6 H6 125.5 . .
Fe1 C6 H6 125.2 . .
C9 C10 C11 107.9(8) . .
C9 C10 Fe1 70.9(5) . .
C11 C10 Fe1 70.1(5) . .
C9 C10 C006 130(5) . .
C11 C10 C006 121(5) . .
Fe1 C10 C006 117(5) . .
C14 C13 N1 116.6(7) . .
C14 C13 H13A 108.1 . .
N1 C13 H13A 108.1 . .
C14 C13 H13B 108.1 . .
N1 C13 H13B 108.1 . .
H13A C13 H13B 107.3 . .
C12 C8 C9 108.3(10) . .
C12 C8 Fe1 69.8(7) . .
C9 C8 Fe1 70.1(6) . .
C12 C8 C003 125(4) . .
C9 C8 C003 126(4) . .
Fe1 C8 C003 117(4) . .
C6 C7 C3 108.5(7) . .
C6 C7 Fe1 69.5(4) . .
C3 C7 Fe1 69.5(4) . .
C6 C7 C007 120(4) . .
C3 C7 C007 131(4) . .
Fe1 C7 C007 124(4) . .
C8 C9 C10 108.9(9) . .
C8 C9 Fe1 70.8(6) . .
C10 C9 Fe1 69.4(5) . .
C8 C9 C004 129(4) . .
C10 C9 C004 122(4) . .
Fe1 C9 C004 122(4) . .
C14 C15 C16 105.9(10) . .
C14 C15 H15 127.0 . .
C16 C15 H15 127.0 . .
C12 C11 C10 105.5(9) . .
C12 C11 Fe1 69.8(6) . .
C10 C11 Fe1 69.0(5) . .
C12 C11 H11 127.2 . .
C10 C11 H11 127.2 . .
Fe1 C11 H11 125.6 . .

loop_
_geom_bond_atom_site_label_1
_geom_bond_atom_site_label_2
_geom_bond_distance
_geom_bond_site_symmetry_2
C17 C16 1.288(16) .
C17 O1 1.336(14) .
C17 H17 0.9300 .
C16 C15 1.437(17) .
C16 H16 0.9300 .
Fe1 C10 2.021(9) .
Fe1 C4 2.024(7) .
Fe1 C6 2.024(7) .
Fe1 C3 2.029(7) .
Fe1 C12 2.034(11) .
Fe1 C7 2.034(8) .
Fe1 C11 2.036(8) .
Fe1 C5 2.037(9) .
Fe1 C9 2.041(8) .
Fe1 C8 2.051(10) .
Cu1 S1 2.268(2) 5_768
Cu1 S1 2.268(2) .
Cu1 S2 2.3072(19) .
Cu1 S2 2.3072(19) 5_768
S2 C1 1.706(7) .
S1 C1 1.703(7) .
N1 C1 1.324(7) .
N1 C13 1.480(8) .
N1 C2 1.484(8) .
C3 C7 1.409(9) .
C3 C4 1.435(9) .
C3 C2 1.481(8) .
C14 C15 1.341(10) .
C14 O1 1.350(9) .
C14 C13 1.449(10) .
C12 C8 1.364(14) .
C12 C11 1.403(13) .
C12 C005 0.74(7) .
C5 C6 1.377(10) .
C5 C4 1.416(10) .
C5 C008 0.85(6) .
C4 H4 0.9300 .
C2 H2A 0.9700 .
C2 H2B 0.9700 .
C6 C7 1.398(9) .
C6 H6 0.9300 .
C10 C9 1.380(11) .
C10 C11 1.416(11) .
C10 C006 0.86(6) .
C13 H13A 0.9700 .
C13 H13B 0.9700 .
C8 C9 1.370(11) .
C8 C003 0.86(5) .
C7 C007 0.95(5) .
C9 C004 0.96(6) .
C15 H15 0.9300 .
C11 H11 0.9300 .
